data_4032710
loop_
_publ_author_name
'Li, Guijie'
'Zhao, Xiangdong'
'Fang, Kun'
'Li, Jian'
'She, Yuanbin'

_publ_section_title
;
 CuCl-Catalyzed Hydroxylation of N-Heteroarylcarbazole Bromide: Approach
 for the Preparation of N-Heteroarylcarbazolyl Phenols and Its Application
 in the Synthesis of Phosphorescent Emitters.
;
_journal_issue 16
_journal_name_full 'The Journal of organic chemistry'
_journal_page_first 8634
_journal_page_last 8644
_journal_paper_doi 10.1021/acs.joc.7b01568
_journal_volume 82
_journal_year 2017
_chemical_formula_moiety 'C34 H20 N4 O Pt, C H2 Cl2'
_chemical_formula_sum 'C35 H22 Cl2 N4 O Pt'
_chemical_formula_weight 780.55
_space_group_crystal_system monoclinic
_space_group_IT_number 14
_space_group_name_Hall '-P 2ybc'
_space_group_name_H-M_alt 'P 1 21/c 1'
_symmetry_space_group_name_Hall '-P 2ybc'
_symmetry_space_group_name_H-M 'P 1 21/c 1'
_atom_sites_solution_hydrogens geom
_atom_sites_solution_primary dual
_audit_creation_date 2017-02-14
_audit_creation_method
;
Olex2 1.2
(compiled 2016.11.30 svn.r3356 for OlexSys, GUI svn.r5292)
;
_cell_angle_alpha 90
_cell_angle_beta 97.000(2)
_cell_angle_gamma 90
_cell_formula_units_Z 4
_cell_length_a 13.8556(15)
_cell_length_b 10.2243(11)
_cell_length_c 21.102(2)
_cell_measurement_reflns_used 5881
_cell_measurement_temperature 190
_cell_measurement_theta_max 25.11
_cell_measurement_theta_min 2.30
_cell_volume 2967.1(5)
_computing_cell_refinement 'SAINT v7.68A (Bruker, 2009)'
_computing_data_reduction 'SAINT v7.68A (Bruker, 2009)'
_computing_molecular_graphics 'Olex2 (Dolomanov et al., 2009)'
_computing_publication_material 'Olex2 (Dolomanov et al., 2009)'
_computing_structure_refinement 'ShelXL (Sheldrick, 2015)'
_computing_structure_solution 'ShelXT (Sheldrick, 2015)'
_diffrn_ambient_temperature 190
_diffrn_measured_fraction_theta_full 1.000
_diffrn_measured_fraction_theta_max 0.991
_diffrn_measurement_device_type 'Bruker APEX-II CCD'
_diffrn_measurement_method '\f and \w scans'
_diffrn_radiation_monochromator graphite
_diffrn_radiation_type MoK\a
_diffrn_radiation_wavelength 0.71073
_diffrn_reflns_av_R_equivalents 0.0710
_diffrn_reflns_av_unetI/netI 0.0804
_diffrn_reflns_Laue_measured_fraction_full 1.000
_diffrn_reflns_Laue_measured_fraction_max 0.991
_diffrn_reflns_limit_h_max 19
_diffrn_reflns_limit_h_min -16
_diffrn_reflns_limit_k_max 14
_diffrn_reflns_limit_k_min -14
_diffrn_reflns_limit_l_max 28
_diffrn_reflns_limit_l_min -30
_diffrn_reflns_number 29441
_diffrn_reflns_point_group_measured_fraction_full 1.000
_diffrn_reflns_point_group_measured_fraction_max 0.991
_diffrn_reflns_theta_full 25.242
_diffrn_reflns_theta_max 30.757
_diffrn_reflns_theta_min 1.481
_diffrn_standards_number 0
_exptl_absorpt_coefficient_mu 4.945
_exptl_absorpt_correction_T_max 0.7461
_exptl_absorpt_correction_T_min 0.5522
_exptl_absorpt_correction_type multi-scan
_exptl_absorpt_process_details
'SADABS-2008/1 (Bruker,2008) was used for absorption correction. wR2(int) was 0.1069 before and 0.0557 after correction. The Ratio of minimum to maximum transmission is 0.7401. The \l/2 correction factor is 0.0015.'
_exptl_crystal_colour yellow
_exptl_crystal_density_diffrn 1.747
_exptl_crystal_description plate
_exptl_crystal_F_000 1520
_exptl_crystal_size_max 0.1
_exptl_crystal_size_mid 0.08
_exptl_crystal_size_min 0.02
_refine_diff_density_max 1.558
_refine_diff_density_min -2.043
_refine_diff_density_rms 0.158
_refine_ls_extinction_method none
_refine_ls_goodness_of_fit_ref 1.017
_refine_ls_hydrogen_treatment constr
_refine_ls_matrix_type full
_refine_ls_number_parameters 388
_refine_ls_number_reflns 9188
_refine_ls_number_restraints 0
_refine_ls_restrained_S_all 1.017
_refine_ls_R_factor_all 0.0904
_refine_ls_R_factor_gt 0.0444
_refine_ls_shift/su_max 0.005
_refine_ls_shift/su_mean 0.000
_refine_ls_structure_factor_coef Fsqd
_refine_ls_weighting_details 'w=1/[\s^2^(Fo^2^)+(0.0383P)^2^+0.0513P] where P=(Fo^2^+2Fc^2^)/3'
_refine_ls_weighting_scheme calc
_refine_ls_wR_factor_gt 0.0843
_refine_ls_wR_factor_ref 0.0982
_reflns_Friedel_coverage 0.000
_reflns_number_gt 6032
_reflns_number_total 9188
_reflns_threshold_expression 'I > 2\s(I)'
_cod_data_source_file jo7b01568_si_003.cif
_cod_data_source_block mo_dm17076_0m
_cod_database_code 4032710
_shelx_shelxl_version_number 2016/6
_shelx_space_group_comment
;
The symmetry employed for this shelxl refinement is uniquely defined
by the following loop, which should always be used as a source of
symmetry information in preference to the above space-group names.
They are only intended as comments.
;
_shelx_estimated_absorpt_t_max 0.908
_shelx_estimated_absorpt_t_min 0.638
_olex2_refinement_description
;
1. Fixed Uiso
 At 1.2 times of:
  All C(H) groups, All C(H,H) groups
2.a Secondary CH2 refined with riding coordinates:
 C35(H35A,H35B)
2.b Aromatic/amide H refined with riding coordinates:
 C1(H1), C2(H2), C3(H3), C4(H4), C7(H7), C8(H8), C9(H9), C10(H10), C13(H13),
 C14(H14), C20(H20), C21(H21), C25(H25), C26(H26), C27(H27), C28(H28), C31(H31),
  C32(H32), C33(H33), C34(H34)
;
_olex2_submission_special_instructions 'No special instructions were received'

loop_
_space_group_symop_operation_xyz
'x, y, z'
'-x, y+1/2, -z+1/2'
'-x, -y, -z'
'x, -y-1/2, z-1/2'

loop_
_atom_site_label
_atom_site_type_symbol
_atom_site_fract_x
_atom_site_fract_y
_atom_site_fract_z
_atom_site_U_iso_or_equiv
_atom_site_adp_type
_atom_site_occupancy
_atom_site_site_symmetry_order
_atom_site_calc_flag
_atom_site_refinement_flags_posn
Pt1 Pt 0.75741(2) 0.32621(2) 0.27593(2) 0.02608(6) Uani 1 1 d .
O1 O 0.7019(3) 0.6012(4) 0.18952(19) 0.0433(10) Uani 1 1 d .
N1 N 0.8227(3) 0.1446(4) 0.25779(19) 0.0282(9) Uani 1 1 d .
N2 N 0.9324(3) 0.2292(4) 0.1919(2) 0.0291(9) Uani 1 1 d .
N3 N 0.5894(3) 0.3697(4) 0.3729(2) 0.0311(10) Uani 1 1 d .
N4 N 0.7423(3) 0.2723(4) 0.37099(19) 0.0289(9) Uani 1 1 d .
C1 C 0.7750(4) 0.0404(5) 0.2793(2) 0.0361(14) Uani 1 1 d .
H1 H 0.727041 0.056115 0.306958 0.043 Uiso 1 1 calc R
C2 C 0.7931(5) -0.0876(5) 0.2627(3) 0.0410(14) Uani 1 1 d .
H2 H 0.759381 -0.158105 0.279353 0.049 Uiso 1 1 calc R
C3 C 0.8606(5) -0.1102(5) 0.2218(3) 0.0394(14) Uani 1 1 d .
H3 H 0.873797 -0.196917 0.209203 0.047 Uiso 1 1 calc R
C4 C 0.9090(4) -0.0063(5) 0.1992(3) 0.0359(12) Uani 1 1 d .
H4 H 0.956789 -0.020765 0.171315 0.043 Uiso 1 1 calc R
C5 C 0.8877(4) 0.1208(5) 0.2174(2) 0.0295(11) Uani 1 1 d .
C6 C 1.0151(4) 0.2203(5) 0.1585(2) 0.0322(12) Uani 1 1 d .
C7 C 1.0915(4) 0.1297(6) 0.1639(3) 0.0388(13) Uani 1 1 d .
H7 H 1.093018 0.058294 0.192841 0.047 Uiso 1 1 calc R
C8 C 1.1651(5) 0.1477(6) 0.1254(3) 0.0471(16) Uani 1 1 d .
H8 H 1.216996 0.086592 0.127739 0.056 Uiso 1 1 calc R
C9 C 1.1646(5) 0.2523(6) 0.0839(3) 0.0474(15) Uani 1 1 d .
H9 H 1.214207 0.259890 0.056797 0.057 Uiso 1 1 calc R
C10 C 1.0924(4) 0.3458(5) 0.0816(3) 0.0394(13) Uani 1 1 d .
H10 H 1.094234 0.420024 0.054681 0.047 Uiso 1 1 calc R
C11 C 1.0166(4) 0.3308(5) 0.1190(2) 0.0308(11) Uani 1 1 d .
C12 C 0.9357(4) 0.4111(5) 0.1290(2) 0.0288(11) Uani 1 1 d .
C13 C 0.9032(4) 0.5317(5) 0.1036(2) 0.0336(12) Uani 1 1 d .
H13 H 0.935327 0.573805 0.071967 0.040 Uiso 1 1 calc R
C14 C 0.8237(4) 0.5878(5) 0.1255(2) 0.0351(12) Uani 1 1 d .
H14 H 0.800185 0.669601 0.108715 0.042 Uiso 1 1 calc R
C15 C 0.7766(4) 0.5252(5) 0.1725(2) 0.0323(11) Uani 1 1 d .
C16 C 0.8035(4) 0.4023(5) 0.1991(2) 0.0292(11) Uani 1 1 d .
C17 C 0.8850(4) 0.3488(4) 0.1742(2) 0.0265(11) Uani 1 1 d .
C18 C 0.6621(4) 0.4698(5) 0.2804(2) 0.0304(11) Uani 1 1 d .
C19 C 0.6437(4) 0.5702(5) 0.2355(2) 0.0339(12) Uani 1 1 d .
C20 C 0.5609(5) 0.6518(5) 0.2321(3) 0.0444(15) Uani 1 1 d .
H20 H 0.553744 0.720576 0.201643 0.053 Uiso 1 1 calc R
C21 C 0.4911(4) 0.6338(6) 0.2716(3) 0.0414(14) Uani 1 1 d .
H21 H 0.434443 0.686884 0.267909 0.050 Uiso 1 1 calc R
C22 C 0.5053(4) 0.5352(5) 0.3176(3) 0.0352(12) Uani 1 1 d .
C23 C 0.5915(4) 0.4595(5) 0.3216(2) 0.0306(11) Uani 1 1 d .
C24 C 0.4474(4) 0.4866(6) 0.3654(3) 0.0373(13) Uani 1 1 d .
C25 C 0.3546(4) 0.5176(7) 0.3796(3) 0.0455(15) Uani 1 1 d .
H25 H 0.319199 0.587770 0.358442 0.055 Uiso 1 1 calc R
C26 C 0.3152(5) 0.4453(7) 0.4246(3) 0.0508(17) Uani 1 1 d .
H26 H 0.252548 0.466980 0.435340 0.061 Uiso 1 1 calc R
C27 C 0.3653(5) 0.3415(7) 0.4545(3) 0.0523(17) Uani 1 1 d .
H27 H 0.335080 0.291621 0.484545 0.063 Uiso 1 1 calc R
C28 C 0.4593(5) 0.3068(6) 0.4423(3) 0.0439(15) Uani 1 1 d .
H28 H 0.493346 0.234824 0.462854 0.053 Uiso 1 1 calc R
C29 C 0.4995(4) 0.3854(6) 0.3977(3) 0.0362(12) Uani 1 1 d .
C30 C 0.6707(4) 0.3105(5) 0.4051(2) 0.0308(11) Uani 1 1 d .
C31 C 0.6804(5) 0.2955(5) 0.4718(3) 0.0382(13) Uani 1 1 d .
H31 H 0.630785 0.326982 0.495256 0.046 Uiso 1 1 calc R
C32 C 0.7606(5) 0.2358(6) 0.5032(3) 0.0434(14) Uani 1 1 d .
H32 H 0.766387 0.223077 0.548074 0.052 Uiso 1 1 calc R
C33 C 0.8338(5) 0.1940(5) 0.4682(3) 0.0414(14) Uani 1 1 d .
H33 H 0.889827 0.150845 0.488689 0.050 Uiso 1 1 calc R
C34 C 0.8233(4) 0.2164(5) 0.4034(3) 0.0362(13) Uani 1 1 d .
H34 H 0.874932 0.191766 0.380056 0.043 Uiso 1 1 calc R
Cl1 Cl 0.37276(16) 0.4751(2) 0.08046(12) 0.0884(7) Uani 1 1 d .
Cl2 Cl 0.56776(18) 0.3757(3) 0.09348(14) 0.1183(11) Uani 1 1 d .
C35 C 0.4588(7) 0.3857(8) 0.1254(4) 0.089(3) Uani 1 1 d .
H35A H 0.433485 0.296179 0.130271 0.107 Uiso 1 1 calc R
H35B H 0.470947 0.425146 0.168467 0.107 Uiso 1 1 calc R

loop_
_atom_site_aniso_label
_atom_site_aniso_U_11
_atom_site_aniso_U_22
_atom_site_aniso_U_33
_atom_site_aniso_U_23
_atom_site_aniso_U_13
_atom_site_aniso_U_12
Pt1 0.03043(10) 0.02009(9) 0.02722(9) 0.00189(9) 0.00142(7) 0.00226(9)
O1 0.055(3) 0.030(2) 0.047(2) 0.0131(18) 0.017(2) 0.0185(19)
N1 0.035(2) 0.021(2) 0.027(2) 0.0030(16) -0.0025(19) 0.0001(16)
N2 0.033(2) 0.024(2) 0.030(2) 0.0016(18) 0.0002(19) 0.0035(18)
N3 0.034(3) 0.030(2) 0.030(2) -0.0001(18) 0.005(2) -0.0014(18)
N4 0.032(2) 0.028(2) 0.026(2) -0.0033(18) 0.0013(18) 0.0023(18)
C1 0.052(4) 0.029(3) 0.029(3) 0.004(2) 0.010(3) 0.002(2)
C2 0.059(4) 0.024(3) 0.041(3) 0.004(2) 0.010(3) 0.001(3)
C3 0.054(4) 0.019(3) 0.043(3) -0.003(2) 0.001(3) 0.000(2)
C4 0.043(3) 0.026(3) 0.038(3) -0.003(2) 0.003(3) 0.004(2)
C5 0.036(3) 0.024(2) 0.027(2) 0.001(2) -0.001(2) 0.003(2)
C6 0.032(3) 0.035(3) 0.029(3) -0.004(2) 0.002(2) -0.001(2)
C7 0.034(3) 0.038(3) 0.043(3) -0.002(3) -0.002(3) 0.005(2)
C8 0.038(3) 0.050(4) 0.053(4) -0.013(3) 0.007(3) 0.009(3)
C9 0.044(4) 0.053(4) 0.047(4) -0.004(3) 0.013(3) -0.004(3)
C10 0.043(3) 0.038(3) 0.038(3) -0.001(2) 0.009(3) -0.003(3)
C11 0.033(3) 0.029(2) 0.029(2) -0.004(2) 0.002(2) -0.003(2)
C12 0.033(3) 0.028(3) 0.024(2) -0.002(2) -0.001(2) -0.002(2)
C13 0.044(3) 0.029(3) 0.027(3) 0.006(2) 0.001(2) -0.002(2)
C14 0.049(4) 0.024(3) 0.032(3) 0.007(2) 0.003(3) 0.003(2)
C15 0.039(3) 0.024(3) 0.032(3) 0.003(2) 0.000(2) 0.005(2)
C16 0.028(3) 0.026(3) 0.033(3) -0.002(2) 0.001(2) 0.002(2)
C17 0.032(3) 0.019(3) 0.027(2) -0.0006(18) -0.003(2) -0.0007(19)
C18 0.035(3) 0.023(2) 0.033(3) -0.003(2) 0.000(2) 0.005(2)
C19 0.040(3) 0.030(3) 0.031(3) 0.002(2) 0.003(2) 0.007(2)
C20 0.054(4) 0.039(3) 0.040(3) 0.009(3) 0.003(3) 0.024(3)
C21 0.034(3) 0.041(3) 0.048(3) -0.005(3) -0.001(3) 0.015(2)
C22 0.030(3) 0.038(3) 0.036(3) -0.007(2) -0.001(2) 0.005(2)
C23 0.031(3) 0.028(3) 0.031(3) -0.002(2) -0.002(2) 0.001(2)
C24 0.036(3) 0.040(3) 0.035(3) -0.013(2) 0.001(2) -0.002(2)
C25 0.030(3) 0.060(4) 0.045(3) -0.019(3) -0.001(3) 0.003(3)
C26 0.033(3) 0.071(5) 0.049(4) -0.023(3) 0.009(3) 0.002(3)
C27 0.045(4) 0.063(4) 0.052(4) -0.015(3) 0.016(3) -0.020(3)
C28 0.043(3) 0.046(4) 0.043(3) -0.009(3) 0.007(3) -0.005(3)
C29 0.031(3) 0.043(3) 0.035(3) -0.011(2) 0.002(2) -0.001(2)
C30 0.037(3) 0.026(3) 0.029(2) 0.001(2) 0.002(2) -0.006(2)
C31 0.047(4) 0.037(3) 0.032(3) -0.004(2) 0.009(3) 0.001(2)
C32 0.052(4) 0.051(4) 0.026(3) 0.003(3) -0.001(3) 0.000(3)
C33 0.049(4) 0.041(3) 0.034(3) 0.004(2) 0.001(3) 0.011(3)
C34 0.040(3) 0.032(3) 0.036(3) 0.000(2) 0.004(3) 0.009(2)
Cl1 0.0678(14) 0.0749(14) 0.1233(19) 0.0044(14) 0.0156(14) 0.0168(11)
Cl2 0.0608(15) 0.178(3) 0.113(2) -0.070(2) -0.0024(14) 0.0301(16)
C35 0.140(9) 0.058(5) 0.069(5) 0.009(4) 0.014(6) 0.028(5)

loop_
_atom_type_symbol
_atom_type_description
_atom_type_scat_dispersion_real
_atom_type_scat_dispersion_imag
_atom_type_scat_source
C C 0.0033 0.0016 'International Tables Vol C Tables 4.2.6.8 and 6.1.1.4'
H H 0.0000 0.0000 'International Tables Vol C Tables 4.2.6.8 and 6.1.1.4'
Cl Cl 0.1484 0.1585 'International Tables Vol C Tables 4.2.6.8 and 6.1.1.4'
N N 0.0061 0.0033 'International Tables Vol C Tables 4.2.6.8 and 6.1.1.4'
O O 0.0106 0.0060 'International Tables Vol C Tables 4.2.6.8 and 6.1.1.4'
Pt Pt -1.7033 8.3905 'International Tables Vol C Tables 4.2.6.8 and 6.1.1.4'

loop_
_geom_angle_atom_site_label_1
_geom_angle_atom_site_label_2
_geom_angle_atom_site_label_3
_geom_angle
N4 Pt1 N1 92.10(16)
C16 Pt1 N1 90.50(18)
C16 Pt1 N4 163.99(19)
C16 Pt1 C18 91.8(2)
C18 Pt1 N1 163.20(19)
C18 Pt1 N4 90.29(18)
C19 O1 C15 125.4(4)
C1 N1 Pt1 112.9(3)
C5 N1 Pt1 127.6(3)
C5 N1 C1 117.6(4)
C5 N2 C6 124.0(4)
C5 N2 C17 124.7(4)
C17 N2 C6 107.4(4)
C29 N3 C23 107.9(4)
C30 N3 C23 124.5(4)
C30 N3 C29 124.6(4)
C30 N4 Pt1 126.4(3)
C30 N4 C34 117.7(4)
C34 N4 Pt1 114.4(3)
N1 C1 H1 118.5
N1 C1 C2 123.0(5)
C2 C1 H1 118.5
C1 C2 H2 120.7
C3 C2 C1 118.6(5)
C3 C2 H2 120.7
C2 C3 H3 120.4
C2 C3 C4 119.3(5)
C4 C3 H3 120.4
C3 C4 H4 120.1
C3 C4 C5 119.8(5)
C5 C4 H4 120.1
N1 C5 N2 117.5(4)
N1 C5 C4 121.7(5)
C4 C5 N2 120.7(5)
C7 C6 N2 130.5(5)
C7 C6 C11 120.9(5)
C11 C6 N2 108.3(4)
C6 C7 H7 121.1
C8 C7 C6 117.7(5)
C8 C7 H7 121.1
C7 C8 H8 119.1
C9 C8 C7 121.7(6)
C9 C8 H8 119.1
C8 C9 H9 119.8
C10 C9 C8 120.4(6)
C10 C9 H9 119.8
C9 C10 H10 120.2
C9 C10 C11 119.7(5)
C11 C10 H10 120.2
C6 C11 C12 107.9(4)
C10 C11 C6 119.3(5)
C10 C11 C12 132.7(5)
C13 C12 C11 132.4(5)
C13 C12 C17 119.7(5)
C17 C12 C11 107.8(4)
C12 C13 H13 120.8
C14 C13 C12 118.4(5)
C14 C13 H13 120.8
C13 C14 H14 119.7
C13 C14 C15 120.5(5)
C15 C14 H14 119.7
O1 C15 C14 110.8(4)
O1 C15 C16 124.8(5)
C14 C15 C16 124.3(5)
C15 C16 Pt1 125.6(4)
C15 C16 C17 112.5(4)
C17 C16 Pt1 120.5(4)
C12 C17 N2 108.5(4)
C12 C17 C16 124.5(5)
C16 C17 N2 127.0(4)
C19 C18 Pt1 125.4(4)
C23 C18 Pt1 119.8(4)
C23 C18 C19 113.2(5)
O1 C19 C18 125.0(5)
O1 C19 C20 111.8(5)
C18 C19 C20 123.2(5)
C19 C20 H20 119.3
C21 C20 C19 121.4(5)
C21 C20 H20 119.3
C20 C21 H21 120.9
C20 C21 C22 118.2(5)
C22 C21 H21 120.9
C21 C22 C23 118.8(5)
C21 C22 C24 133.5(5)
C23 C22 C24 107.7(5)
C18 C23 N3 127.3(5)
C18 C23 C22 125.0(5)
C22 C23 N3 107.7(5)
C25 C24 C22 132.5(6)
C29 C24 C22 107.3(5)
C29 C24 C25 120.1(6)
C24 C25 H25 120.5
C26 C25 C24 119.0(6)
C26 C25 H25 120.5
C25 C26 H26 119.6
C25 C26 C27 120.8(6)
C27 C26 H26 119.6
C26 C27 H27 118.7
C26 C27 C28 122.5(6)
C28 C27 H27 118.7
C27 C28 H28 122.2
C27 C28 C29 115.5(6)
C29 C28 H28 122.2
C24 C29 N3 109.3(5)
C24 C29 C28 121.9(5)
C28 C29 N3 128.4(5)
N3 C30 C31 120.8(5)
N4 C30 N3 118.1(4)
N4 C30 C31 121.0(5)
C30 C31 H31 119.8
C32 C31 C30 120.4(5)
C32 C31 H31 119.8
C31 C32 H32 120.6
C31 C32 C33 118.9(5)
C33 C32 H32 120.6
C32 C33 H33 120.6
C34 C33 C32 118.7(6)
C34 C33 H33 120.6
N4 C34 C33 123.2(5)
N4 C34 H34 118.4
C33 C34 H34 118.4
Cl1 C35 Cl2 113.7(5)
Cl1 C35 H35A 108.8
Cl1 C35 H35B 108.8
Cl2 C35 H35A 108.8
Cl2 C35 H35B 108.8
H35A C35 H35B 107.7

loop_
_geom_bond_atom_site_label_1
_geom_bond_atom_site_label_2
_geom_bond_distance
Pt1 N1 2.121(4)
Pt1 N4 2.115(4)
Pt1 C16 1.974(5)
Pt1 C18 1.984(5)
O1 C15 1.376(6)
O1 C19 1.373(6)
N1 C1 1.361(6)
N1 C5 1.336(6)
N2 C5 1.407(6)
N2 C6 1.419(6)
N2 C17 1.417(6)
N3 C23 1.423(6)
N3 C29 1.417(7)
N3 C30 1.383(7)
N4 C30 1.353(6)
N4 C34 1.366(7)
C1 H1 0.9500
C1 C2 1.386(7)
C2 H2 0.9500
C2 C3 1.366(8)
C3 H3 0.9500
C3 C4 1.373(7)
C4 H4 0.9500
C4 C5 1.396(7)
C6 C7 1.402(8)
C6 C11 1.405(7)
C7 H7 0.9500
C7 C8 1.390(8)
C8 H8 0.9500
C8 C9 1.382(9)
C9 H9 0.9500
C9 C10 1.380(8)
C10 H10 0.9500
C10 C11 1.397(7)
C11 C12 1.426(7)
C12 C13 1.397(7)
C12 C17 1.404(7)
C13 H13 0.9500
C13 C14 1.371(7)
C14 H14 0.9500
C14 C15 1.406(7)
C15 C16 1.408(7)
C16 C17 1.413(7)
C18 C19 1.398(7)
C18 C23 1.391(7)
C19 C20 1.413(7)
C20 H20 0.9500
C20 C21 1.364(8)
C21 H21 0.9500
C21 C22 1.396(8)
C22 C23 1.417(7)
C22 C24 1.451(8)
C24 C25 1.392(8)
C24 C29 1.391(8)
C25 H25 0.9500
C25 C26 1.367(9)
C26 H26 0.9500
C26 C27 1.378(9)
C27 H27 0.9500
C27 C28 1.403(9)
C28 H28 0.9500
C28 C29 1.404(8)
C30 C31 1.406(7)
C31 H31 0.9500
C31 C32 1.366(8)
C32 H32 0.9500
C32 C33 1.391(8)
C33 H33 0.9500
C33 C34 1.378(7)
C34 H34 0.9500
Cl1 C35 1.697(9)
Cl2 C35 1.730(10)
C35 H35A 0.9900
C35 H35B 0.9900

loop_
_smtbx_masks_void_nr
_smtbx_masks_void_average_x
_smtbx_masks_void_average_y
_smtbx_masks_void_average_z
_smtbx_masks_void_volume
_smtbx_masks_void_count_electrons
1 0.000 0.000 0.000 99.8 37.7
2 0.000 0.500 0.500 99.8 37.7
